data_4315886
loop_
_publ_author_name
'Arshad Aijaz'
'Prem Lama'
'Parimal K. Bharadwaj'

_publ_section_title
;
 Two-Dimensional Coordination Polymer with a Non-interpenetrated (4,4) Net
 Showing Anion Exchange and Structural Transformation in
 Single-Crystal-to-Single-Crystal Fashion
;
_journal_name_full 'Inorganic Chemistry'
_journal_page_first 5883
_journal_page_last 5889
_journal_paper_doi 10.1021/ic100183y
_journal_volume 49
_journal_year 2010
_chemical_formula_moiety 'C20 H20 N8 O2'
_chemical_formula_sum 'C20 H20 N8 O2'
_chemical_formula_weight 404.44
_chemical_name_systematic
;
 ?
;
_space_group_IT_number 2
_symmetry_cell_setting triclinic
_symmetry_space_group_name_Hall '-P 1'
_symmetry_space_group_name_H-M 'P -1'
_atom_sites_solution_hydrogens geom
_atom_sites_solution_primary direct
_atom_sites_solution_secondary difmap
_audit_creation_method SHELXL-97
_cell_angle_alpha 93.340(4)
_cell_angle_beta 94.198(3)
_cell_angle_gamma 109.955(5)
_cell_formula_units_Z 2
_cell_length_a 7.457(3)
_cell_length_b 9.653(3)
_cell_length_c 14.449(4)
_cell_measurement_reflns_used 999
_cell_measurement_temperature 100(2)
_cell_measurement_theta_max 25.0
_cell_measurement_theta_min 2.3
_cell_volume 971.2(6)
_computing_cell_refinement 'SAINT 6.45 ( Bruker, 2003)'
_computing_data_collection 'SMART 5.628 (Bruker, 2003)'
_computing_data_reduction 'SAINT 6.45 ( Bruker, 2003)'
_computing_molecular_graphics 'DIAMOND 2.1e'
_computing_structure_refinement 'SHELXL-97 (Sheldrick, 1997)'
_computing_structure_solution SIR-97
_diffrn_ambient_temperature 100(2)
_diffrn_measured_fraction_theta_full 0.988
_diffrn_measured_fraction_theta_max 0.988
_diffrn_measurement_device_type 'BRUKER SMART APEX'
_diffrn_measurement_method /w-scans
_diffrn_radiation_monochromator graphite
_diffrn_radiation_source 'fine-focus sealed tube'
_diffrn_radiation_type MoK\a
_diffrn_radiation_wavelength 0.71073
_diffrn_reflns_av_R_equivalents 0.0164
_diffrn_reflns_av_sigmaI/netI 0.0334
_diffrn_reflns_limit_h_max 8
_diffrn_reflns_limit_h_min -8
_diffrn_reflns_limit_k_max 11
_diffrn_reflns_limit_k_min -11
_diffrn_reflns_limit_l_max 17
_diffrn_reflns_limit_l_min -12
_diffrn_reflns_number 5106
_diffrn_reflns_theta_full 25.00
_diffrn_reflns_theta_max 25.00
_diffrn_reflns_theta_min 2.25
_exptl_absorpt_coefficient_mu 0.096
_exptl_absorpt_correction_T_max 0.9886
_exptl_absorpt_correction_T_min 0.9793
_exptl_absorpt_correction_type empirical
_exptl_absorpt_process_details SADABS
_exptl_crystal_colour colorless
_exptl_crystal_density_diffrn 1.383
_exptl_crystal_density_method 'not measured'
_exptl_crystal_description rectangular
_exptl_crystal_F_000 424
_exptl_crystal_size_max 0.14
_exptl_crystal_size_mid 0.14
_exptl_crystal_size_min 0.10
_refine_diff_density_max 0.218
_refine_diff_density_min -0.347
_refine_diff_density_rms 0.092
_refine_ls_extinction_method none
_refine_ls_goodness_of_fit_ref 1.037
_refine_ls_hydrogen_treatment mixed
_refine_ls_matrix_type full
_refine_ls_number_parameters 295
_refine_ls_number_reflns 3377
_refine_ls_number_restraints 8
_refine_ls_restrained_S_all 1.040
_refine_ls_R_factor_all 0.0618
_refine_ls_R_factor_gt 0.0500
_refine_ls_shift/su_max 0.000
_refine_ls_shift/su_mean 0.000
_refine_ls_structure_factor_coef Fsqd
_refine_ls_weighting_details 'calc w=1/[\s^2^(Fo^2^)+(0.0748P)^2^+0.1650P] where P=(Fo^2^+2Fc^2^)/3'
_refine_ls_weighting_scheme calc
_refine_ls_wR_factor_gt 0.1231
_refine_ls_wR_factor_ref 0.1374
_reflns_number_gt 2665
_reflns_number_total 3377
_reflns_threshold_expression >2sigma(I)
_cod_data_source_file ic100183y_si_002_1.cif
_cod_data_source_block L
_cod_depositor_comments
;
The following automatic conversions were performed:

'_symmetry_cell_setting' value 'Triclinic' changed to 'triclinic'
according to the built-in table from CIF Core dictionary named
'cif_core.dic' version 2.4.1 from 2010-06-29.

Automatic conversion script
Id: cif_fix_values 1646 2011-03-28 12:23:43Z adriana 
;
_cod_original_cell_volume 971.2(7)
_cod_database_code 4315886

loop_
_symmetry_equiv_pos_as_xyz
'x, y, z'
'-x, -y, -z'

loop_
_atom_site_label
_atom_site_type_symbol
_atom_site_fract_x
_atom_site_fract_y
_atom_site_fract_z
_atom_site_U_iso_or_equiv
_atom_site_adp_type
_atom_site_occupancy
_atom_site_symmetry_multiplicity
_atom_site_calc_flag
_atom_site_refinement_flags
_atom_site_disorder_assembly
_atom_site_disorder_group
N1 N -0.1019(2) 0.02376(18) 0.26801(11) 0.0446(4) Uani 1 1 d . . .
N2 N -0.0403(2) 0.14114(17) 0.33637(11) 0.0441(4) Uani 1 1 d . . .
N3 N 0.1503(2) 0.01303(16) 0.35049(10) 0.0355(4) Uani 1 1 d . . .
N4 N 0.3208(2) -0.01572(19) 0.37374(12) 0.0408(4) Uani 1 1 d D . .
N5 N 0.4790(2) 0.51960(17) 0.70703(10) 0.0398(4) Uani 1 1 d . . .
N6 N 0.6401(3) 0.5976(2) 0.84650(13) 0.0675(6) Uani 1 1 d . . .
N7 N -0.1857(2) -0.61310(17) 0.07410(11) 0.0419(4) Uani 1 1 d . . .
N8 N -0.3491(3) -0.7955(2) -0.03187(13) 0.0594(5) Uani 1 1 d . . .
C1 C 0.5895(3) 0.7088(2) 0.81118(15) 0.0547(6) Uani 1 1 d . . .
H1 H 0.6195 0.8028 0.8414 0.066 Uiso 1 1 calc R . .
C2 C 0.4906(3) 0.6637(2) 0.72681(15) 0.0525(5) Uani 1 1 d . . .
H2 H 0.4399 0.7191 0.6892 0.063 Uiso 1 1 calc R . .
C3 C 0.5708(3) 0.4864(3) 0.78233(16) 0.0607(6) Uani 1 1 d . . .
H3 H 0.5832 0.3945 0.7878 0.073 Uiso 1 1 calc R . .
C4 C 0.3864(2) 0.42304(19) 0.62621(12) 0.0357(4) Uani 1 1 d . . .
C5 C 0.2972(3) 0.4716(2) 0.55369(13) 0.0417(5) Uani 1 1 d . . .
H5 H 0.2957 0.5677 0.5580 0.050 Uiso 1 1 calc R . .
C6 C 0.2111(3) 0.3773(2) 0.47543(13) 0.0409(5) Uani 1 1 d . . .
H6 H 0.1521 0.4106 0.4270 0.049 Uiso 1 1 calc R . .
C7 C 0.2109(2) 0.23301(19) 0.46756(13) 0.0357(4) Uani 1 1 d . . .
C8 C 0.2968(3) 0.1852(2) 0.54147(13) 0.0412(5) Uani 1 1 d . . .
H8 H 0.2951 0.0883 0.5380 0.049 Uiso 1 1 calc R . .
C9 C 0.3845(3) 0.2789(2) 0.61987(13) 0.0427(5) Uani 1 1 d . . .
H9 H 0.4425 0.2453 0.6685 0.051 Uiso 1 1 calc R . .
C10 C 0.1115(2) 0.13325(19) 0.38481(12) 0.0362(4) Uani 1 1 d . . .
C11 C 0.0124(2) -0.0531(2) 0.27781(13) 0.0371(4) Uani 1 1 d . . .
C12 C -0.0163(3) -0.1932(2) 0.22349(13) 0.0384(4) Uani 1 1 d . . .
C13 C -0.0983(3) -0.2159(2) 0.13233(14) 0.0477(5) Uani 1 1 d . . .
H13 H -0.1194 -0.1378 0.1043 0.057 Uiso 1 1 calc R . .
C14 C -0.1493(3) -0.3519(2) 0.08226(14) 0.0495(5) Uani 1 1 d . . .
H14 H -0.2021 -0.3644 0.0207 0.059 Uiso 1 1 calc R . .
C15 C -0.1219(3) -0.4698(2) 0.12374(13) 0.0389(4) Uani 1 1 d . . .
C16 C -0.0366(3) -0.4486(2) 0.21413(13) 0.0434(5) Uani 1 1 d . . .
H16 H -0.0140 -0.5265 0.2417 0.052 Uiso 1 1 calc R . .
C17 C 0.0152(3) -0.3117(2) 0.26341(13) 0.0433(5) Uani 1 1 d . . .
H17 H 0.0722 -0.2984 0.3243 0.052 Uiso 1 1 calc R . .
C18 C -0.1572(3) -0.7384(2) 0.10146(16) 0.0540(6) Uani 1 1 d . . .
H18 H -0.0835 -0.7462 0.1544 0.065 Uiso 1 1 calc R . .
C19 C -0.2581(3) -0.8482(2) 0.03588(16) 0.0585(6) Uani 1 1 d . . .
H19 H -0.2649 -0.9461 0.0366 0.070 Uiso 1 1 calc R . .
C20 C -0.3025(3) -0.6550(2) -0.00631(15) 0.0541(6) Uani 1 1 d . . .
H20 H -0.3449 -0.5907 -0.0397 0.065 Uiso 1 1 calc R . .
OW1 O 0.2995(2) -0.18570(16) 0.53870(11) 0.0511(4) Uani 1 1 d D . .
OW2 O 0.4866(2) -0.0844(2) 0.21507(11) 0.0594(4) Uani 1 1 d D . .
H1N4 H 0.354(3) -0.048(2) 0.3212(12) 0.052(6) Uiso 1 1 d D . .
H2N4 H 0.292(3) -0.0863(19) 0.4125(13) 0.044(6) Uiso 1 1 d D . .
H1W1 H 0.413(3) -0.139(3) 0.5616(18) 0.085(9) Uiso 1 1 d D . .
H2W1 H 0.228(3) -0.176(3) 0.5764(16) 0.081(10) Uiso 1 1 d D . .
H1W2 H 0.603(2) -0.050(3) 0.2204(18) 0.076(9) Uiso 1 1 d D . .
H2W2 H 0.447(3) -0.110(3) 0.1592(13) 0.082(9) Uiso 1 1 d D . .

loop_
_atom_site_aniso_label
_atom_site_aniso_U_11
_atom_site_aniso_U_22
_atom_site_aniso_U_33
_atom_site_aniso_U_23
_atom_site_aniso_U_13
_atom_site_aniso_U_12
N1 0.0442(9) 0.0449(9) 0.0431(10) -0.0061(7) -0.0063(7) 0.0170(7)
N2 0.0456(9) 0.0429(9) 0.0433(10) -0.0053(7) -0.0039(7) 0.0179(7)
N3 0.0348(8) 0.0377(8) 0.0328(8) -0.0024(6) -0.0013(6) 0.0129(6)
N4 0.0397(9) 0.0455(10) 0.0385(10) -0.0036(8) -0.0021(7) 0.0187(8)
N5 0.0449(9) 0.0401(9) 0.0322(9) -0.0019(7) 0.0003(7) 0.0136(7)
N6 0.0817(14) 0.0643(13) 0.0531(12) -0.0165(10) -0.0243(10) 0.0307(11)
N7 0.0460(9) 0.0394(9) 0.0353(9) -0.0052(7) 0.0001(7) 0.0106(7)
N8 0.0717(12) 0.0477(11) 0.0498(11) -0.0105(9) -0.0084(9) 0.0146(9)
C1 0.0650(14) 0.0416(12) 0.0480(13) -0.0090(10) -0.0019(11) 0.0100(10)
C2 0.0750(14) 0.0356(11) 0.0438(12) -0.0010(9) -0.0033(11) 0.0176(10)
C3 0.0780(15) 0.0570(14) 0.0490(13) -0.0110(11) -0.0220(11) 0.0342(12)
C4 0.0383(10) 0.0359(10) 0.0317(10) -0.0011(8) 0.0044(8) 0.0118(8)
C5 0.0509(11) 0.0344(10) 0.0412(11) -0.0009(8) -0.0004(9) 0.0181(8)
C6 0.0469(11) 0.0402(10) 0.0361(10) 0.0017(8) -0.0038(8) 0.0177(9)
C7 0.0372(9) 0.0342(10) 0.0347(10) -0.0012(8) 0.0031(8) 0.0118(8)
C8 0.0524(11) 0.0360(10) 0.0374(11) 0.0008(8) 0.0026(9) 0.0190(9)
C9 0.0562(12) 0.0417(11) 0.0340(10) 0.0026(8) -0.0009(9) 0.0231(9)
C10 0.0368(9) 0.0368(10) 0.0348(10) 0.0010(8) 0.0037(8) 0.0131(8)
C11 0.0378(10) 0.0374(10) 0.0331(10) -0.0012(8) -0.0003(8) 0.0106(8)
C12 0.0365(9) 0.0387(10) 0.0360(10) -0.0033(8) 0.0009(8) 0.0094(8)
C13 0.0612(13) 0.0410(11) 0.0396(11) 0.0007(9) -0.0051(9) 0.0187(10)
C14 0.0600(13) 0.0503(12) 0.0334(11) -0.0038(9) -0.0093(9) 0.0171(10)
C15 0.0382(10) 0.0394(10) 0.0353(10) -0.0029(8) 0.0023(8) 0.0100(8)
C16 0.0512(11) 0.0388(10) 0.0390(11) 0.0007(8) -0.0032(9) 0.0160(9)
C17 0.0479(11) 0.0438(11) 0.0333(10) -0.0039(8) -0.0058(8) 0.0127(9)
C18 0.0679(14) 0.0420(11) 0.0497(13) -0.0024(10) -0.0065(11) 0.0196(10)
C19 0.0721(15) 0.0402(12) 0.0572(14) -0.0045(10) -0.0020(12) 0.0151(11)
C20 0.0668(14) 0.0484(12) 0.0405(12) -0.0067(9) -0.0114(10) 0.0169(10)
OW1 0.0497(9) 0.0491(9) 0.0562(10) 0.0018(7) 0.0035(8) 0.0199(7)
OW2 0.0470(10) 0.0834(12) 0.0414(9) -0.0073(8) -0.0006(7) 0.0174(8)

loop_
_atom_type_symbol
_atom_type_description
_atom_type_scat_dispersion_real
_atom_type_scat_dispersion_imag
_atom_type_scat_source
C C 0.0033 0.0016 'International Tables Vol C Tables 4.2.6.8 and 6.1.1.4'
H H 0.0000 0.0000 'International Tables Vol C Tables 4.2.6.8 and 6.1.1.4'
N N 0.0061 0.0033 'International Tables Vol C Tables 4.2.6.8 and 6.1.1.4'
O O 0.0106 0.0060 'International Tables Vol C Tables 4.2.6.8 and 6.1.1.4'

loop_
_geom_angle_atom_site_label_1
_geom_angle_atom_site_label_2
_geom_angle_atom_site_label_3
_geom_angle
_geom_angle_site_symmetry_1
_geom_angle_site_symmetry_3
_geom_angle_publ_flag
C11 N1 N2 107.79(15) . . ?
C10 N2 N1 107.65(15) . . ?
C10 N3 C11 105.99(15) . . ?
C10 N3 N4 125.11(14) . . ?
C11 N3 N4 127.67(15) . . ?
C3 N5 C2 105.40(17) . . ?
C3 N5 C4 126.67(17) . . ?
C2 N5 C4 127.90(16) . . ?
C3 N6 C1 104.62(19) . . ?
C20 N7 C18 106.08(17) . . ?
C20 N7 C15 125.96(18) . . ?
C18 N7 C15 127.71(17) . . ?
C20 N8 C19 104.80(18) . . ?
C2 C1 N6 110.71(19) . . ?
C1 C2 N5 106.49(19) . . ?
N6 C3 N5 112.8(2) . . ?
C9 C4 C5 119.58(17) . . ?
C9 C4 N5 119.69(17) . . ?
C5 C4 N5 120.73(16) . . ?
C6 C5 C4 119.86(17) . . ?
C5 C6 C7 121.12(18) . . ?
C8 C7 C6 118.28(17) . . ?
C8 C7 C10 121.77(16) . . ?
C6 C7 C10 119.85(17) . . ?
C9 C8 C7 121.13(18) . . ?
C8 C9 C4 120.01(18) . . ?
N2 C10 N3 109.43(15) . . ?
N2 C10 C7 124.00(16) . . ?
N3 C10 C7 126.38(16) . . ?
N1 C11 N3 109.12(16) . . ?
N1 C11 C12 124.06(16) . . ?
N3 C11 C12 126.65(17) . . ?
C13 C12 C17 118.05(18) . . ?
C13 C12 C11 119.39(18) . . ?
C17 C12 C11 122.13(18) . . ?
C14 C13 C12 121.36(19) . . ?
C13 C14 C15 119.93(19) . . ?
C16 C15 C14 119.57(18) . . ?
C16 C15 N7 120.32(18) . . ?
C14 C15 N7 120.09(18) . . ?
C17 C16 C15 120.00(19) . . ?
C16 C17 C12 121.05(18) . . ?
C19 C18 N7 105.9(2) . . ?
C18 C19 N8 110.7(2) . . ?
N8 C20 N7 112.6(2) . . ?

loop_
_geom_bond_atom_site_label_1
_geom_bond_atom_site_label_2
_geom_bond_distance
_geom_bond_site_symmetry_2
_geom_bond_publ_flag
N1 C11 1.313(2) . ?
N1 N2 1.385(2) . ?
N2 C10 1.314(2) . ?
N3 C10 1.364(2) . ?
N3 C11 1.372(2) . ?
N3 N4 1.412(2) . ?
N5 C3 1.355(3) . ?
N5 C2 1.376(3) . ?
N5 C4 1.423(2) . ?
N6 C3 1.309(3) . ?
N6 C1 1.367(3) . ?
N7 C20 1.352(3) . ?
N7 C18 1.373(3) . ?
N7 C15 1.428(2) . ?
N8 C20 1.303(3) . ?
N8 C19 1.368(3) . ?
C1 C2 1.344(3) . ?
C4 C9 1.385(3) . ?
C4 C5 1.389(3) . ?
C5 C6 1.377(3) . ?
C6 C7 1.390(3) . ?
C7 C8 1.386(3) . ?
C7 C10 1.468(2) . ?
C8 C9 1.377(3) . ?
C11 C12 1.464(3) . ?
C12 C13 1.383(3) . ?
C12 C17 1.392(3) . ?
C13 C14 1.379(3) . ?
C14 C15 1.384(3) . ?
C15 C16 1.382(3) . ?
C16 C17 1.380(3) . ?
C18 C19 1.349(3) . ?

loop_
_geom_torsion_atom_site_label_1
_geom_torsion_atom_site_label_2
_geom_torsion_atom_site_label_3
_geom_torsion_atom_site_label_4
_geom_torsion
_geom_torsion_site_symmetry_1
_geom_torsion_site_symmetry_2
_geom_torsion_site_symmetry_3
_geom_torsion_site_symmetry_4
_geom_torsion_publ_flag
C11 N1 N2 C10 0.9(2) . . . . ?
C3 N6 C1 C2 0.2(3) . . . . ?
N6 C1 C2 N5 -0.6(3) . . . . ?
C3 N5 C2 C1 0.8(2) . . . . ?
C4 N5 C2 C1 179.21(18) . . . . ?
C1 N6 C3 N5 0.4(3) . . . . ?
C2 N5 C3 N6 -0.7(3) . . . . ?
C4 N5 C3 N6 -179.18(19) . . . . ?
C3 N5 C4 C9 0.2(3) . . . . ?
C2 N5 C4 C9 -177.90(19) . . . . ?
C3 N5 C4 C5 -180.0(2) . . . . ?
C2 N5 C4 C5 1.9(3) . . . . ?
C9 C4 C5 C6 -1.3(3) . . . . ?
N5 C4 C5 C6 178.94(16) . . . . ?
C4 C5 C6 C7 0.2(3) . . . . ?
C5 C6 C7 C8 1.2(3) . . . . ?
C5 C6 C7 C10 177.66(17) . . . . ?
C6 C7 C8 C9 -1.6(3) . . . . ?
C10 C7 C8 C9 -178.02(17) . . . . ?
C7 C8 C9 C4 0.6(3) . . . . ?
C5 C4 C9 C8 0.8(3) . . . . ?
N5 C4 C9 C8 -179.36(16) . . . . ?
N1 N2 C10 N3 -0.5(2) . . . . ?
N1 N2 C10 C7 -175.82(16) . . . . ?
C11 N3 C10 N2 -0.1(2) . . . . ?
N4 N3 C10 N2 168.00(16) . . . . ?
C11 N3 C10 C7 175.08(17) . . . . ?
N4 N3 C10 C7 -16.8(3) . . . . ?
C8 C7 C10 N2 146.31(19) . . . . ?
C6 C7 C10 N2 -30.0(3) . . . . ?
C8 C7 C10 N3 -28.2(3) . . . . ?
C6 C7 C10 N3 155.41(18) . . . . ?
N2 N1 C11 N3 -1.0(2) . . . . ?
N2 N1 C11 C12 174.48(17) . . . . ?
C10 N3 C11 N1 0.7(2) . . . . ?
N4 N3 C11 N1 -167.01(17) . . . . ?
C10 N3 C11 C12 -174.62(17) . . . . ?
N4 N3 C11 C12 17.6(3) . . . . ?
N1 C11 C12 C13 32.8(3) . . . . ?
N3 C11 C12 C13 -152.48(19) . . . . ?
N1 C11 C12 C17 -139.5(2) . . . . ?
N3 C11 C12 C17 35.2(3) . . . . ?
C17 C12 C13 C14 0.6(3) . . . . ?
C11 C12 C13 C14 -172.06(18) . . . . ?
C12 C13 C14 C15 1.2(3) . . . . ?
C13 C14 C15 C16 -2.5(3) . . . . ?
C13 C14 C15 N7 176.03(18) . . . . ?
C20 N7 C15 C16 166.4(2) . . . . ?
C18 N7 C15 C16 -7.0(3) . . . . ?
C20 N7 C15 C14 -12.1(3) . . . . ?
C18 N7 C15 C14 174.5(2) . . . . ?
C14 C15 C16 C17 2.0(3) . . . . ?
N7 C15 C16 C17 -176.48(17) . . . . ?
C15 C16 C17 C12 -0.2(3) . . . . ?
C13 C12 C17 C16 -1.1(3) . . . . ?
C11 C12 C17 C16 171.38(17) . . . . ?
C20 N7 C18 C19 0.1(2) . . . . ?
C15 N7 C18 C19 174.59(19) . . . . ?
N7 C18 C19 N8 0.0(3) . . . . ?
C20 N8 C19 C18 -0.1(3) . . . . ?
C19 N8 C20 N7 0.2(3) . . . . ?
C18 N7 C20 N8 -0.2(3) . . . . ?
C15 N7 C20 N8 -174.83(18) . . . . ?

loop_
_cod_related_entry_id
_cod_related_entry_database
_cod_related_entry_code
1 ChemSpider 30660997
